data_7709413
loop_
_publ_author_name
'Zhang, Cui'
'Ma, Xiufang'
'Cen, Peipei'
'Yang, Huifang'
'He, Zixin'
'Guo, Yan'
'Tian, Danian'
'Liu, Xiangyu'

_publ_section_title
;
 Dual-sensitized Eu(III)/Tb(III) complexes exhibiting tunable luminescence
 emission and their application in cellular-imaging.
;
_journal_issue 8
_journal_name_full 'Dalton transactions (Cambridge, England : 2003)'
_journal_page_first 3180
_journal_page_last 3187
_journal_paper_doi 10.1039/d2dt00051b
_journal_volume 51
_journal_year 2022
_chemical_formula_moiety 'C44 H26 F9 N4 O6 Tb'
_chemical_formula_sum 'C44 H26 F9 N4 O6 Tb'
_chemical_formula_weight 1036.61
_space_group_crystal_system monoclinic
_space_group_IT_number 14
_space_group_name_Hall '-P 2ybc'
_space_group_name_H-M_alt 'P 1 21/c 1'
_atom_sites_solution_hydrogens geom
_audit_creation_date 2019-06-07
_audit_creation_method
;
Olex2 1.2
(compiled 2018.05.29 svn.r3508 for OlexSys, GUI svn.r5506)
;
_audit_update_record
;
2020-09-09 deposited with the CCDC.	2022-01-24 downloaded from the CCDC.
;
_cell_angle_alpha 90
_cell_angle_beta 93.546(2)
_cell_angle_gamma 90
_cell_formula_units_Z 8
_cell_length_a 10.9811(3)
_cell_length_b 27.1423(8)
_cell_length_c 27.9453(5)
_cell_measurement_reflns_used 7580
_cell_measurement_temperature 180.01(10)
_cell_measurement_theta_max 70.3760
_cell_measurement_theta_min 4.0210
_cell_volume 8313.2(4)
_computing_cell_refinement 'CrysAlisPro 1.171.39.46 (Rigaku OD, 2018)'
_computing_data_collection 'CrysAlisPro 1.171.39.46 (Rigaku OD, 2018)'
_computing_data_reduction 'CrysAlisPro 1.171.39.46 (Rigaku OD, 2018)'
_computing_molecular_graphics 'Olex2 (Dolomanov et al., 2009)'
_computing_publication_material 'Olex2 (Dolomanov et al., 2009)'
_computing_structure_refinement 'ShelXL (Sheldrick, 2015)'
_diffrn_ambient_environment N~2~
_diffrn_ambient_temperature 180.01(10)
_diffrn_detector 'CCD plate'
_diffrn_detector_area_resol_mean 10.6525
_diffrn_detector_type Atlas
_diffrn_measured_fraction_theta_full 0.990
_diffrn_measured_fraction_theta_max 0.990
_diffrn_measurement_details
;
List of Runs (angles in degrees, time in seconds):

  # Type    Start    End  Width  t~exp~   \w     \q     \k     \f   Frames
#--------------------------------------------------------------------------
  1  \w    -92.00  -2.00   1.00   12.50    --  -39.95 125.00 -60.00   90
  2  \w    -63.00  33.00   1.00   12.50    --  -39.95  38.00-120.00   96
  3  \w    143.00 170.00   1.00   35.00    --  105.48  30.00 -90.00   27
  4  \w     77.00 142.00   1.00   35.00    --  105.48  77.00   0.00   65
  5  \w     83.00 178.00   1.00   35.00    --  105.48  45.00 -60.00   95
  6  \w     34.00 120.00   1.00   35.00    --  105.48 -61.00 150.00   86
  7  \w    104.00 178.00   1.00   35.00    --  105.48 125.00-150.00   74
  8  \w     80.00 138.00   1.00   35.00    --  105.48  30.00 -90.00   58
;
_diffrn_measurement_device 'four-circle diffractometer'
_diffrn_measurement_device_type 'SuperNova, Dual, Cu at home/near, Atlas'
_diffrn_measurement_method '\w scans'
_diffrn_orient_matrix_type 'CrysAlisPro convention (1999,Acta A55,543-557)'
_diffrn_orient_matrix_UB_11 -0.0866839000
_diffrn_orient_matrix_UB_12 0.0176872000
_diffrn_orient_matrix_UB_13 0.0377779000
_diffrn_orient_matrix_UB_21 0.0995018000
_diffrn_orient_matrix_UB_22 0.0351566000
_diffrn_orient_matrix_UB_23 0.0210077000
_diffrn_orient_matrix_UB_31 -0.0486249000
_diffrn_orient_matrix_UB_32 0.0409018000
_diffrn_orient_matrix_UB_33 -0.0343364000
_diffrn_radiation_monochromator mirror
_diffrn_radiation_probe x-ray
_diffrn_radiation_type CuK\a
_diffrn_radiation_wavelength 1.54184
_diffrn_reflns_av_R_equivalents 0.0397
_diffrn_reflns_av_unetI/netI 0.0568
_diffrn_reflns_Laue_measured_fraction_full 0.990
_diffrn_reflns_Laue_measured_fraction_max 0.990
_diffrn_reflns_limit_h_max 13
_diffrn_reflns_limit_h_min -9
_diffrn_reflns_limit_k_max 32
_diffrn_reflns_limit_k_min -27
_diffrn_reflns_limit_l_max 32
_diffrn_reflns_limit_l_min -33
_diffrn_reflns_number 27012
_diffrn_reflns_point_group_measured_fraction_full 0.990
_diffrn_reflns_point_group_measured_fraction_max 0.990
_diffrn_reflns_theta_full 66.596
_diffrn_reflns_theta_max 66.596
_diffrn_reflns_theta_min 3.563
_diffrn_source 'micro-focus sealed X-ray tube'
_diffrn_source_type 'SuperNova (Cu) X-ray Source'
_exptl_absorpt_coefficient_mu 9.207
_exptl_absorpt_correction_T_max 1.00000
_exptl_absorpt_correction_T_min 0.67121
_exptl_absorpt_correction_type multi-scan
_exptl_absorpt_process_details
;
CrysAlisPro 1.171.39.46 (Rigaku Oxford Diffraction, 2018)
Empirical absorption correction using spherical harmonics,
 implemented in SCALE3 ABSPACK scaling algorithm.
;
_exptl_crystal_density_diffrn 1.656
_exptl_crystal_description block
_exptl_crystal_F_000 4096
_exptl_crystal_size_max 0.18
_exptl_crystal_size_mid 0.17
_exptl_crystal_size_min 0.12
_refine_diff_density_max 0.928
_refine_diff_density_min -1.289
_refine_diff_density_rms 0.087
_refine_ls_extinction_method none
_refine_ls_goodness_of_fit_ref 1.036
_refine_ls_hydrogen_treatment constr
_refine_ls_matrix_type full
_refine_ls_number_parameters 1153
_refine_ls_number_reflns 14523
_refine_ls_number_restraints 0
_refine_ls_restrained_S_all 1.036
_refine_ls_R_factor_all 0.1050
_refine_ls_R_factor_gt 0.0657
_refine_ls_shift/su_max 0.001
_refine_ls_shift/su_mean 0.000
_refine_ls_structure_factor_coef Fsqd
_refine_ls_weighting_details 'w=1/[\s^2^(Fo^2^)+(0.0648P)^2^+29.7773P] where P=(Fo^2^+2Fc^2^)/3'
_refine_ls_weighting_scheme calc
_refine_ls_wR_factor_gt 0.1532
_refine_ls_wR_factor_ref 0.1734
_reflns_Friedel_coverage 0.000
_reflns_number_gt 9593
_reflns_number_total 14523
_reflns_threshold_expression 'I > 2\s(I)'
_cod_data_source_file d2dt00051b2.cif
_cod_data_source_block tb
_cod_depositor_comments 'Adding full bibliography for 7709413--7709414.cif.'
_cod_database_code 7709413
_shelx_shelxl_version_number 2014/7
_chemical_oxdiff_formula 'C11 H10 N O'
_chemical_oxdiff_usercomment C4A-C4-MGCL2
_shelx_space_group_comment
;
The symmetry employed for this shelxl refinement is uniquely defined
by the following loop, which should always be used as a source of
symmetry information in preference to the above space-group names.
They are only intended as comments.
;
_shelx_estimated_absorpt_t_max 0.405
_shelx_estimated_absorpt_t_min 0.288
_reflns_odcompleteness_completeness 98.88
_reflns_odcompleteness_iscentric 1
_reflns_odcompleteness_theta 66.49
_olex2_refinement_description
;
1. Fixed Uiso
 At 1.2 times of:
  All C(H) groups
2.a Aromatic/amide H refined with riding coordinates:
 C45(H45), C46(H46), C47(H47), C52(H52), C53(H53), C54(H54), C56(H56),
 C57(H57), C59(H59), C60(H60), C61(H61), C62(H62), C63(H63), C66(H66), C69(H69),
  C70(H70), C71(H71), C72(H72), C73(H73), C76(H76), C79(H79), C80(H80),
 C81(H81), C82(H82), C83(H83), C86(H86), C1(H1), C2(H2), C3(H3), C8(H8), C9(H9),
  C10(H10), C13(H13), C14(H14), C15(H15), C16(H16), C17(H17), C18(H18),
 C19(H19), C21(H21), C25(H25), C26(H26), C27(H27), C28(H28), C29(H29), C32(H32),
  C35(H35), C36(H36), C37(H37), C38(H38), C39(H39), C42(H42)
;
_olex2_submission_special_instructions 'No special instructions were received'
_oxdiff_exptl_absorpt_empirical_details
;
Empirical correction (ABSPACK) includes:
- Absorption correction using spherical harmonics
- Frame scaling
;
_oxdiff_exptl_absorpt_empirical_full_max 1.630
_oxdiff_exptl_absorpt_empirical_full_min 0.743

loop_
_space_group_symop_operation_xyz
'x, y, z'
'-x, y+1/2, -z+1/2'
'-x, -y, -z'
'x, -y-1/2, z-1/2'

loop_
_atom_site_label
_atom_site_type_symbol
_atom_site_fract_x
_atom_site_fract_y
_atom_site_fract_z
_atom_site_U_iso_or_equiv
_atom_site_adp_type
_atom_site_occupancy
_atom_site_site_symmetry_order
_atom_site_calc_flag
_atom_site_refinement_flags_posn
_atom_site_refinement_flags_adp
_atom_site_refinement_flags_occupancy
_atom_site_disorder_assembly
_atom_site_disorder_group
Tb1 Tb 0.23923(4) 0.69237(2) 0.52285(2) 0.05376(15) Uani 1 1 d . . . . .
F10 F 0.1703(8) 0.8357(3) 0.6685(2) 0.129(3) Uani 1 1 d . . . . .
F11 F 0.1390(9) 0.7614(3) 0.6809(2) 0.149(3) Uani 1 1 d . . . . .
F12 F 0.3173(7) 0.7861(4) 0.6761(2) 0.140(3) Uani 1 1 d . . . . .
F13 F -0.1997(6) 0.6790(4) 0.4027(2) 0.148(4) Uani 1 1 d . . . . .
F14 F -0.0692(11) 0.7311(3) 0.3908(3) 0.189(5) Uani 1 1 d . . . . .
F15 F -0.0350(6) 0.6573(3) 0.3760(2) 0.109(2) Uani 1 1 d . . . . .
F16 F 0.3402(9) 0.7560(4) 0.3697(2) 0.145(3) Uani 1 1 d . . . . .
F17 F 0.5288(9) 0.7637(3) 0.3773(2) 0.151(4) Uani 1 1 d . . . . .
F18 F 0.4500(9) 0.6939(2) 0.3659(2) 0.131(3) Uani 1 1 d . . . . .
O7 O 0.0906(6) 0.6826(2) 0.4598(2) 0.0691(16) Uani 1 1 d . . . . .
O8 O 0.0566(5) 0.6704(2) 0.55555(19) 0.0607(15) Uani 1 1 d . . . . .
O9 O 0.2344(5) 0.7378(2) 0.5944(2) 0.0665(15) Uani 1 1 d . . . . .
O10 O 0.1760(6) 0.7714(2) 0.5037(2) 0.0700(16) Uani 1 1 d . . . . .
O11 O 0.3384(5) 0.7021(2) 0.45190(18) 0.0640(15) Uani 1 1 d . . . . .
O12 O 0.4397(5) 0.7165(2) 0.54268(18) 0.0575(14) Uani 1 1 d . . . . .
N00E N 0.3148(5) 0.6294(3) 0.5873(2) 0.0514(16) Uani 1 1 d . . . . .
N00H N 0.2738(6) 0.6041(3) 0.4946(2) 0.0566(17) Uani 1 1 d . . . . .
N00N N 0.4491(7) 0.4648(3) 0.6262(3) 0.076(2) Uani 1 1 d . . . . .
N00X N 0.3960(7) 0.4365(3) 0.5302(3) 0.074(2) Uani 1 1 d . . . . .
C45 C 0.3349(8) 0.6420(4) 0.6330(3) 0.063(2) Uani 1 1 d . . . . .
H45 H 0.3185 0.6743 0.6417 0.076 Uiso 1 1 calc R . . . .
C46 C 0.3792(8) 0.6096(4) 0.6686(3) 0.064(2) Uani 1 1 d . . . . .
H46 H 0.3903 0.6200 0.7003 0.076 Uiso 1 1 calc R . . . .
C47 C 0.4058(7) 0.5627(4) 0.6562(3) 0.063(2) Uani 1 1 d . . . . .
H47 H 0.4379 0.5407 0.6791 0.075 Uiso 1 1 calc R . . . .
C48 C 0.3844(7) 0.5478(3) 0.6081(3) 0.056(2) Uani 1 1 d . . . . .
C49 C 0.4055(7) 0.4973(3) 0.5929(3) 0.062(2) Uani 1 1 d . . . . .
C50 C 0.3805(7) 0.4830(3) 0.5456(3) 0.060(2) Uani 1 1 d . . . . .
C51 C 0.3344(7) 0.5197(3) 0.5103(3) 0.058(2) Uani 1 1 d . . . . .
C52 C 0.3099(8) 0.5081(4) 0.4627(3) 0.071(3) Uani 1 1 d . . . . .
H52 H 0.3219 0.4761 0.4519 0.085 Uiso 1 1 calc R . . . .
C53 C 0.2677(9) 0.5438(4) 0.4312(3) 0.074(3) Uani 1 1 d . . . . .
H53 H 0.2511 0.5366 0.3989 0.088 Uiso 1 1 calc R . . . .
C54 C 0.2501(8) 0.5917(4) 0.4487(3) 0.066(2) Uani 1 1 d . . . . .
H54 H 0.2207 0.6158 0.4274 0.080 Uiso 1 1 calc R . . . .
C55 C 0.3397(6) 0.5824(3) 0.5751(3) 0.0480(18) Uani 1 1 d . . . . .
C56 C 0.4648(10) 0.4196(4) 0.6118(4) 0.090(3) Uani 1 1 d . . . . .
H56 H 0.4950 0.3962 0.6337 0.108 Uiso 1 1 calc R . . . .
C57 C 0.4371(10) 0.4056(4) 0.5638(5) 0.087(3) Uani 1 1 d . . . . .
H57 H 0.4484 0.3728 0.5554 0.104 Uiso 1 1 calc R . . . .
C58 C 0.3147(7) 0.5684(3) 0.5248(3) 0.0525(19) Uani 1 1 d . . . . .
C59 C 0.0212(15) 0.8270(5) 0.4488(4) 0.123(5) Uani 1 1 d . . . . .
H59 H 0.0423 0.7955 0.4393 0.148 Uiso 1 1 calc R . . . .
C60 C -0.0557(17) 0.8566(6) 0.4185(5) 0.145(6) Uani 1 1 d . . . . .
H60 H -0.0889 0.8440 0.3896 0.174 Uiso 1 1 calc R . . . .
C61 C -0.0812(15) 0.9032(6) 0.4314(6) 0.125(5) Uani 1 1 d . . . . .
H61 H -0.1323 0.9223 0.4111 0.150 Uiso 1 1 calc R . . . .
C62 C -0.0347(11) 0.9227(4) 0.4728(6) 0.102(4) Uani 1 1 d . . . . .
H62 H -0.0493 0.9555 0.4801 0.123 Uiso 1 1 calc R . . . .
C63 C 0.0380(9) 0.8922(4) 0.5058(5) 0.094(4) Uani 1 1 d . . . . .
H63 H 0.0666 0.9040 0.5357 0.112 Uiso 1 1 calc R . . . .
C64 C 0.0634(9) 0.8448(3) 0.4911(4) 0.074(3) Uani 1 1 d . . . . .
C65 C 0.1345(9) 0.8093(4) 0.5228(4) 0.072(3) Uani 1 1 d . . . . .
C66 C 0.1482(9) 0.8167(4) 0.5728(4) 0.073(3) Uani 1 1 d . . . . .
H66 H 0.1236 0.8465 0.5854 0.087 Uiso 1 1 calc R . . . .
C67 C 0.1972(8) 0.7809(4) 0.6039(3) 0.068(2) Uani 1 1 d . . . . .
C68 C 0.2073(11) 0.7909(4) 0.6575(4) 0.079(3) Uani 1 1 d . . . . .
C69 C -0.2555(8) 0.6356(4) 0.5688(4) 0.070(2) Uani 1 1 d . . . . .
H69 H -0.2801 0.6273 0.5374 0.083 Uiso 1 1 calc R . . . .
C70 C -0.3302(9) 0.6260(4) 0.6053(4) 0.087(3) Uani 1 1 d . . . . .
H70 H -0.4035 0.6095 0.5987 0.105 Uiso 1 1 calc R . . . .
C71 C -0.2990(10) 0.6399(5) 0.6502(4) 0.100(4) Uani 1 1 d . . . . .
H71 H -0.3510 0.6332 0.6744 0.120 Uiso 1 1 calc R . . . .
C72 C -0.1888(9) 0.6643(5) 0.6612(4) 0.089(3) Uani 1 1 d . . . . .
H72 H -0.1680 0.6748 0.6923 0.107 Uiso 1 1 calc R . . . .
C73 C -0.1130(8) 0.6724(4) 0.6257(4) 0.074(3) Uani 1 1 d . . . . .
H73 H -0.0389 0.6882 0.6330 0.089 Uiso 1 1 calc R . . . .
C74 C -0.1422(7) 0.6581(3) 0.5790(3) 0.064(2) Uani 1 1 d . . . . .
C75 C -0.0555(8) 0.6676(3) 0.5418(3) 0.066(2) Uani 1 1 d . . . . .
C76 C -0.0997(9) 0.6742(4) 0.4936(3) 0.074(3) Uani 1 1 d . . . . .
H76 H -0.1836 0.6737 0.4864 0.088 Uiso 1 1 calc R . . . .
C77 C -0.0244(9) 0.6811(3) 0.4571(3) 0.068(2) Uani 1 1 d . . . . .
C78 C -0.0813(10) 0.6877(5) 0.4068(4) 0.082(3) Uani 1 1 d . . . . .
C79 C 0.6044(9) 0.7648(4) 0.6036(3) 0.081(3) Uani 1 1 d . . . . .
H79 H 0.5362 0.7499 0.6155 0.097 Uiso 1 1 calc R . . . .
C80 C 0.6874(11) 0.7867(5) 0.6348(4) 0.106(4) Uani 1 1 d . . . . .
H80 H 0.6749 0.7870 0.6674 0.128 Uiso 1 1 calc R . . . .
C81 C 0.7915(11) 0.8087(5) 0.6179(4) 0.100(4) Uani 1 1 d . . . . .
H81 H 0.8493 0.8238 0.6388 0.120 Uiso 1 1 calc R . . . .
C82 C 0.8053(9) 0.8073(4) 0.5699(4) 0.090(3) Uani 1 1 d . . . . .
H82 H 0.8745 0.8213 0.5579 0.108 Uiso 1 1 calc R . . . .
C83 C 0.7206(9) 0.7858(4) 0.5386(4) 0.079(3) Uani 1 1 d . . . . .
H83 H 0.7322 0.7861 0.5059 0.095 Uiso 1 1 calc R . . . .
C84 C 0.6179(8) 0.7638(3) 0.5552(3) 0.057(2) Uani 1 1 d . . . . .
C85 C 0.5209(8) 0.7416(3) 0.5233(3) 0.059(2) Uani 1 1 d . . . . .
C86 C 0.5180(9) 0.7470(3) 0.4726(3) 0.068(2) Uani 1 1 d . . . . .
H86 H 0.5799 0.7650 0.4596 0.081 Uiso 1 1 calc R . . . .
C87 C 0.4296(9) 0.7275(3) 0.4424(3) 0.059(2) Uani 1 1 d . . . . .
C88 C 0.4381(12) 0.7358(4) 0.3887(3) 0.082(3) Uani 1 1 d . . . . .
Tb2 Tb 0.32798(5) 0.51677(2) 0.80471(2) 0.05738(15) Uani 1 1 d . . . . .
F1 F 0.7560(9) 0.6307(3) 0.7831(4) 0.178(4) Uani 1 1 d . . . . .
F2 F 0.5840(10) 0.6650(3) 0.7732(4) 0.163(4) Uani 1 1 d . . . . .
F3 F 0.6463(10) 0.6380(3) 0.8403(3) 0.168(4) Uani 1 1 d . . . . .
F4 F -0.0991(6) 0.5238(3) 0.8342(2) 0.109(2) Uani 1 1 d . . . . .
F5 F -0.1504(5) 0.4487(3) 0.8323(2) 0.105(2) Uani 1 1 d . . . . .
F6 F -0.0546(5) 0.4778(3) 0.89445(19) 0.0964(19) Uani 1 1 d . . . . .
F7 F 0.0212(11) 0.6758(3) 0.7476(4) 0.212(6) Uani 1 1 d . . . . .
F8 F 0.1826(11) 0.6889(3) 0.7784(6) 0.219(7) Uani 1 1 d . . . . .
F9 F 0.0682(15) 0.6629(4) 0.8173(4) 0.228(7) Uani 1 1 d . . . . .
O1 O 0.4722(7) 0.5777(2) 0.7954(2) 0.085(2) Uani 1 1 d . . . . .
O2 O 0.4910(5) 0.4838(2) 0.76319(19) 0.0628(15) Uani 1 1 d . . . . .
O3 O 0.1445(5) 0.4983(2) 0.8389(2) 0.0625(15) Uani 1 1 d . . . . .
O4 O 0.2820(5) 0.4334(2) 0.7900(2) 0.0620(14) Uani 1 1 d . . . . .
O5 O 0.2198(6) 0.5899(2) 0.7953(2) 0.0770(19) Uani 1 1 d . . . . .
O6 O 0.2254(5) 0.5152(2) 0.73037(19) 0.0615(14) Uani 1 1 d . . . . .
N00P N 0.3675(7) 0.5614(3) 0.8859(2) 0.0656(19) Uani 1 1 d . . . . .
N00R N 0.4617(7) 0.4716(3) 0.8684(2) 0.068(2) Uani 1 1 d . . . . .
N01F N 0.7400(8) 0.4836(4) 1.0084(3) 0.085(2) Uani 1 1 d . . . . .
N014 N 0.6500(8) 0.5797(4) 1.0246(3) 0.087(3) Uani 1 1 d . . . . .
C1 C 0.4982(9) 0.4251(4) 0.8611(3) 0.073(3) Uani 1 1 d . . . . .
H1 H 0.4647 0.4080 0.8346 0.088 Uiso 1 1 calc R . . . .
C2 C 0.5828(11) 0.4019(5) 0.8913(4) 0.099(4) Uani 1 1 d . . . . .
H2 H 0.6013 0.3689 0.8868 0.118 Uiso 1 1 calc R . . . .
C3 C 0.6424(9) 0.4288(4) 0.9298(4) 0.080(3) Uani 1 1 d . . . . .
H3 H 0.7038 0.4142 0.9493 0.096 Uiso 1 1 calc R . . . .
C4 C 0.6550(8) 0.5057(4) 0.9789(3) 0.067(2) Uani 1 1 d . . . . .
C5 C 0.6078(9) 0.4775(4) 0.9379(3) 0.070(2) Uani 1 1 d . . . . .
C6 C 0.6114(8) 0.5524(4) 0.9873(3) 0.066(2) Uani 1 1 d . . . . .
C7 C 0.5168(10) 0.5735(4) 0.9552(3) 0.073(3) Uani 1 1 d . . . . .
C8 C 0.4601(11) 0.6187(4) 0.9637(4) 0.088(3) Uani 1 1 d . . . . .
H8 H 0.4904 0.6385 0.9888 0.105 Uiso 1 1 calc R . . . .
C9 C 0.3577(10) 0.6346(4) 0.9346(3) 0.082(3) Uani 1 1 d . . . . .
H9 H 0.3169 0.6637 0.9411 0.098 Uiso 1 1 calc R . . . .
C10 C 0.3208(9) 0.6048(3) 0.8959(3) 0.069(2) Uani 1 1 d . . . . .
H10 H 0.2578 0.6165 0.8752 0.083 Uiso 1 1 calc R . . . .
C11 C 0.4671(9) 0.5460(3) 0.9157(3) 0.066(2) Uani 1 1 d . . . . .
C12 C 0.5138(9) 0.4977(3) 0.9066(3) 0.066(2) Uani 1 1 d . . . . .
C13 C 0.7813(10) 0.5104(5) 1.0454(4) 0.088(3) Uani 1 1 d . . . . .
H13 H 0.8413 0.4973 1.0667 0.105 Uiso 1 1 calc R . . . .
C14 C 0.7372(10) 0.5578(5) 1.0534(4) 0.089(3) Uani 1 1 d . . . . .
H14 H 0.7696 0.5751 1.0799 0.107 Uiso 1 1 calc R . . . .
C15 C 0.7794(10) 0.4657(5) 0.7105(3) 0.089(3) Uani 1 1 d . . . . .
H15 H 0.8075 0.4979 0.7083 0.106 Uiso 1 1 calc R . . . .
C16 C 0.8465(10) 0.4270(6) 0.6916(4) 0.102(4) Uani 1 1 d . . . . .
H16 H 0.9186 0.4338 0.6771 0.122 Uiso 1 1 calc R . . . .
C17 C 0.8072(10) 0.3791(6) 0.6943(4) 0.097(4) Uani 1 1 d . . . . .
H17 H 0.8514 0.3536 0.6814 0.116 Uiso 1 1 calc R . . . .
C18 C 0.7008(10) 0.3695(5) 0.7164(4) 0.096(4) Uani 1 1 d . . . . .
H18 H 0.6734 0.3372 0.7191 0.116 Uiso 1 1 calc R . . . .
C19 C 0.6349(9) 0.4079(4) 0.7346(4) 0.083(3) Uani 1 1 d . . . . .
H19 H 0.5630 0.4008 0.7491 0.099 Uiso 1 1 calc R . . . .
C20 C 0.5964(9) 0.4957(4) 0.7530(3) 0.064(2) Uani 1 1 d . . . . .
C21 C 0.6460(10) 0.5425(4) 0.7633(4) 0.080(3) Uani 1 1 d . . . . .
H21 H 0.7264 0.5489 0.7566 0.096 Uiso 1 1 calc R . . . .
C22 C 0.5792(11) 0.5788(4) 0.7830(3) 0.077(3) Uani 1 1 d . . . . .
C23 C 0.6375(16) 0.6289(6) 0.7951(6) 0.125(5) Uani 1 1 d . . . . .
C24 C 0.6716(8) 0.4562(4) 0.7322(3) 0.069(3) Uani 1 1 d . . . . .
C25 C 0.2977(10) 0.3498(4) 0.7375(4) 0.083(3) Uani 1 1 d . . . . .
H25 H 0.3609 0.3726 0.7388 0.100 Uiso 1 1 calc R . . . .
C26 C 0.3138(13) 0.3058(5) 0.7153(4) 0.106(4) Uani 1 1 d . . . . .
H26 H 0.3866 0.2991 0.7013 0.127 Uiso 1 1 calc R . . . .
C27 C 0.2190(13) 0.2703(4) 0.7137(4) 0.094(4) Uani 1 1 d . . . . .
H27 H 0.2295 0.2395 0.6999 0.113 Uiso 1 1 calc R . . . .
C28 C 0.1149(13) 0.2822(4) 0.7323(4) 0.097(4) Uani 1 1 d . . . . .
H28 H 0.0500 0.2602 0.7298 0.117 Uiso 1 1 calc R . . . .
C29 C 0.1002(10) 0.3278(3) 0.7560(3) 0.076(3) Uani 1 1 d . . . . .
H29 H 0.0279 0.3348 0.7703 0.091 Uiso 1 1 calc R . . . .
C30 C 0.1925(8) 0.3613(3) 0.7578(3) 0.059(2) Uani 1 1 d . . . . .
C31 C 0.1839(8) 0.4095(3) 0.7831(3) 0.055(2) Uani 1 1 d . . . . .
C32 C 0.0715(8) 0.4263(3) 0.7998(3) 0.062(2) Uani 1 1 d . . . . .
H32 H 0.0011 0.4083 0.7918 0.074 Uiso 1 1 calc R . . . .
C33 C 0.0626(8) 0.4673(3) 0.8265(3) 0.061(2) Uani 1 1 d . . . . .
C34 C -0.0608(10) 0.4795(4) 0.8468(3) 0.076(3) Uani 1 1 d . . . . .
C35 C 0.1444(8) 0.4747(3) 0.6452(3) 0.066(2) Uani 1 1 d . . . . .
H35 H 0.1897 0.4558 0.6676 0.079 Uiso 1 1 calc R . . . .
C36 C 0.1139(9) 0.4557(4) 0.5993(3) 0.075(3) Uani 1 1 d . . . . .
H36 H 0.1372 0.4240 0.5913 0.090 Uiso 1 1 calc R . . . .
C37 C 0.0493(9) 0.4846(4) 0.5666(3) 0.080(3) Uani 1 1 d . . . . .
H37 H 0.0294 0.4722 0.5361 0.096 Uiso 1 1 calc R . . . .
C38 C 0.0138(10) 0.5307(5) 0.5777(4) 0.093(4) Uani 1 1 d . . . . .
H38 H -0.0300 0.5496 0.5549 0.111 Uiso 1 1 calc R . . . .
C39 C 0.0424(9) 0.5499(4) 0.6230(3) 0.078(3) Uani 1 1 d . . . . .
H39 H 0.0184 0.5816 0.6306 0.093 Uiso 1 1 calc R . . . .
C40 C 0.1074(8) 0.5211(3) 0.6569(3) 0.056(2) Uani 1 1 d . . . . .
C41 C 0.1450(7) 0.5406(3) 0.7061(3) 0.0513(19) Uani 1 1 d . . . . .
C42 C 0.1008(8) 0.5856(3) 0.7225(3) 0.063(2) Uani 1 1 d . . . . .
H42 H 0.0405 0.6019 0.7038 0.076 Uiso 1 1 calc R . . . .
C43 C 0.1427(8) 0.6062(3) 0.7646(3) 0.063(2) Uani 1 1 d . . . . .
C44 C 0.0981(12) 0.6569(4) 0.7769(4) 0.083(3) Uani 1 1 d . . . . .

loop_
_atom_site_aniso_label
_atom_site_aniso_U_11
_atom_site_aniso_U_22
_atom_site_aniso_U_33
_atom_site_aniso_U_23
_atom_site_aniso_U_13
_atom_site_aniso_U_12
Tb1 0.0496(3) 0.0626(3) 0.0493(3) 0.0005(2) 0.0048(2) 0.0018(2)
F10 0.189(8) 0.105(5) 0.095(5) -0.032(4) 0.027(5) 0.019(5)
F11 0.221(9) 0.142(7) 0.089(5) 0.001(4) 0.059(5) -0.052(7)
F12 0.109(5) 0.235(10) 0.072(4) -0.042(5) -0.020(4) 0.035(6)
F13 0.073(4) 0.282(12) 0.085(4) 0.007(5) -0.025(3) 0.030(6)
F14 0.315(14) 0.099(6) 0.137(7) 0.040(5) -0.111(8) -0.023(7)
F15 0.113(5) 0.145(6) 0.069(4) -0.001(4) -0.002(3) 0.018(5)
F16 0.181(8) 0.187(9) 0.065(4) 0.034(5) -0.006(5) 0.045(7)
F17 0.229(9) 0.162(7) 0.065(4) 0.009(4) 0.035(5) -0.103(7)
F18 0.244(9) 0.088(5) 0.064(3) -0.020(3) 0.047(5) -0.015(5)
O7 0.067(4) 0.086(5) 0.054(3) -0.001(3) 0.001(3) 0.011(3)
O8 0.038(3) 0.084(4) 0.060(3) 0.003(3) 0.001(2) -0.008(3)
O9 0.072(4) 0.070(4) 0.058(3) 0.000(3) 0.010(3) 0.005(3)
O10 0.085(4) 0.064(4) 0.062(3) -0.003(3) 0.011(3) 0.011(3)
O11 0.066(4) 0.084(4) 0.042(3) 0.001(3) 0.004(3) -0.010(3)
O12 0.049(3) 0.076(4) 0.047(3) 0.004(3) -0.001(2) -0.012(3)
N00E 0.044(3) 0.065(4) 0.046(3) -0.001(3) 0.005(3) -0.005(3)
N00H 0.051(4) 0.063(4) 0.056(4) -0.002(3) 0.000(3) 0.003(3)
N00N 0.073(5) 0.074(5) 0.079(5) 0.015(4) 0.007(4) 0.014(4)
N00X 0.068(5) 0.064(5) 0.089(6) 0.001(4) 0.007(4) 0.001(4)
C45 0.063(5) 0.069(6) 0.058(5) -0.002(4) 0.007(4) -0.005(5)
C46 0.054(5) 0.087(7) 0.050(5) 0.001(5) 0.006(4) -0.005(5)
C47 0.047(5) 0.088(7) 0.053(5) 0.016(5) 0.001(4) 0.004(5)
C48 0.040(4) 0.068(6) 0.062(5) 0.009(4) 0.007(4) -0.002(4)
C49 0.042(4) 0.071(6) 0.072(6) 0.011(5) 0.005(4) -0.001(4)
C50 0.043(4) 0.061(5) 0.077(6) 0.001(5) 0.004(4) -0.002(4)
C51 0.046(4) 0.066(5) 0.063(5) -0.009(4) 0.007(4) 0.001(4)
C52 0.062(5) 0.072(6) 0.078(6) -0.019(5) 0.005(5) 0.005(5)
C53 0.080(7) 0.085(7) 0.055(5) -0.008(5) -0.007(5) 0.012(6)
C54 0.071(6) 0.070(6) 0.058(5) -0.006(4) 0.002(4) 0.015(5)
C55 0.032(4) 0.062(5) 0.050(4) 0.001(4) 0.004(3) -0.003(3)
C56 0.089(8) 0.076(8) 0.102(9) 0.022(6) -0.008(7) 0.015(6)
C57 0.078(7) 0.061(6) 0.120(9) 0.007(6) 0.006(7) 0.012(5)
C58 0.039(4) 0.067(5) 0.053(4) -0.001(4) 0.006(3) -0.001(4)
C59 0.183(15) 0.107(10) 0.078(8) 0.018(7) -0.007(9) 0.045(10)
C60 0.210(18) 0.107(12) 0.115(11) 0.031(9) -0.006(11) 0.050(12)
C61 0.149(14) 0.104(12) 0.127(12) 0.037(10) 0.038(11) 0.010(10)
C62 0.091(9) 0.065(7) 0.155(12) 0.029(8) 0.042(9) 0.012(6)
C63 0.063(6) 0.082(8) 0.138(10) 0.004(7) 0.032(7) -0.009(6)
C64 0.072(6) 0.053(6) 0.099(8) 0.018(5) 0.020(6) 0.003(5)
C65 0.066(6) 0.071(6) 0.080(6) -0.004(5) 0.016(5) -0.018(5)
C66 0.068(6) 0.060(6) 0.091(7) -0.002(5) 0.015(5) 0.001(5)
C67 0.057(5) 0.080(7) 0.068(6) -0.016(5) 0.015(4) -0.012(5)
C68 0.100(8) 0.066(6) 0.072(6) -0.001(5) 0.022(6) 0.000(6)
C69 0.053(5) 0.077(6) 0.079(6) -0.004(5) 0.001(5) -0.003(5)
C70 0.051(5) 0.115(9) 0.097(8) -0.014(7) 0.014(5) -0.025(6)
C71 0.064(6) 0.147(12) 0.091(8) -0.002(8) 0.019(6) -0.017(7)
C72 0.055(6) 0.136(10) 0.077(6) -0.022(7) 0.000(5) -0.005(6)
C73 0.046(5) 0.095(7) 0.083(7) -0.008(6) 0.006(5) 0.001(5)
C74 0.041(4) 0.074(6) 0.076(6) -0.001(5) 0.010(4) 0.006(4)
C75 0.061(6) 0.064(6) 0.072(6) -0.007(5) 0.004(5) 0.000(5)
C76 0.061(5) 0.099(8) 0.060(5) 0.000(5) -0.004(5) 0.012(5)
C77 0.064(6) 0.067(6) 0.072(6) -0.001(5) -0.001(5) 0.017(5)
C78 0.072(7) 0.094(8) 0.077(7) 0.010(6) -0.011(5) 0.012(6)
C79 0.065(6) 0.119(9) 0.059(5) -0.013(6) 0.008(5) -0.030(6)
C80 0.103(9) 0.153(12) 0.064(6) -0.010(7) 0.007(6) -0.042(9)
C81 0.086(8) 0.123(10) 0.091(8) -0.016(7) -0.001(6) -0.039(7)
C82 0.067(6) 0.097(8) 0.107(8) -0.009(7) 0.017(6) -0.027(6)
C83 0.070(6) 0.093(8) 0.075(6) -0.003(5) 0.015(5) -0.021(6)
C84 0.057(5) 0.057(5) 0.058(5) 0.000(4) 0.005(4) -0.006(4)
C85 0.063(5) 0.047(5) 0.068(5) 0.001(4) 0.020(4) 0.005(4)
C86 0.089(7) 0.056(5) 0.060(5) 0.004(4) 0.024(5) -0.017(5)
C87 0.078(6) 0.049(5) 0.052(5) -0.002(4) 0.015(4) 0.003(5)
C88 0.114(9) 0.076(7) 0.057(6) 0.010(5) 0.011(6) -0.019(7)
Tb2 0.0718(3) 0.0502(3) 0.0484(3) 0.0011(2) -0.0098(2) 0.0007(3)
F1 0.145(8) 0.135(8) 0.259(12) -0.049(7) 0.043(8) -0.078(7)
F2 0.227(11) 0.076(5) 0.182(9) 0.024(6) -0.022(8) -0.053(6)
F3 0.223(10) 0.154(8) 0.123(6) -0.052(6) -0.011(7) -0.079(7)
F4 0.097(5) 0.116(6) 0.113(5) -0.006(4) 0.002(4) 0.038(4)
F5 0.063(3) 0.142(6) 0.109(5) -0.049(4) 0.006(3) -0.008(4)
F6 0.081(4) 0.142(6) 0.066(3) -0.012(3) 0.008(3) 0.005(4)
F7 0.251(11) 0.139(7) 0.226(10) -0.102(7) -0.156(9) 0.123(8)
F8 0.192(11) 0.072(6) 0.39(2) -0.051(8) -0.051(12) 0.011(6)
F9 0.42(2) 0.142(9) 0.137(8) -0.001(6) 0.100(10) 0.131(11)
O1 0.106(6) 0.067(4) 0.083(5) -0.002(3) 0.013(4) -0.010(4)
O2 0.065(4) 0.068(4) 0.055(3) 0.002(3) -0.004(3) 0.001(3)
O3 0.055(3) 0.064(4) 0.066(3) -0.013(3) -0.014(3) -0.003(3)
O4 0.067(4) 0.049(3) 0.070(4) 0.000(3) 0.001(3) -0.009(3)
O5 0.113(5) 0.052(4) 0.061(3) -0.003(3) -0.038(4) 0.018(4)
O6 0.077(4) 0.051(3) 0.055(3) 0.003(3) -0.010(3) 0.003(3)
N00P 0.082(5) 0.062(5) 0.052(4) -0.003(3) -0.005(4) 0.005(4)
N00R 0.085(5) 0.066(5) 0.049(4) -0.002(3) -0.010(4) 0.021(4)
N01F 0.075(5) 0.111(7) 0.067(5) 0.004(5) -0.017(4) -0.002(5)
N014 0.078(5) 0.113(7) 0.067(5) -0.004(5) -0.023(4) -0.026(5)
C1 0.085(7) 0.079(7) 0.054(5) -0.008(5) -0.015(5) 0.022(5)
C2 0.117(9) 0.112(9) 0.064(6) -0.017(6) -0.023(6) 0.047(8)
C3 0.075(6) 0.094(8) 0.071(6) 0.009(6) -0.004(5) 0.019(6)
C4 0.051(5) 0.085(7) 0.064(5) 0.004(5) -0.009(4) -0.011(5)
C5 0.082(6) 0.069(6) 0.058(5) 0.005(5) 0.002(5) 0.008(5)
C6 0.057(5) 0.087(7) 0.055(5) -0.010(5) 0.000(4) -0.025(5)
C7 0.099(7) 0.064(6) 0.054(5) -0.006(4) 0.003(5) -0.010(5)
C8 0.129(10) 0.067(7) 0.067(6) -0.012(5) 0.003(6) -0.027(7)
C9 0.106(8) 0.073(7) 0.064(6) -0.017(5) -0.014(6) 0.012(6)
C10 0.078(6) 0.063(6) 0.065(5) -0.005(5) -0.003(5) 0.008(5)
C11 0.077(6) 0.062(6) 0.057(5) -0.001(4) -0.001(4) -0.006(5)
C12 0.073(6) 0.070(6) 0.053(5) 0.005(4) -0.003(4) 0.003(5)
C13 0.083(7) 0.116(10) 0.064(6) -0.002(6) -0.007(5) -0.016(7)
C14 0.078(7) 0.125(10) 0.061(6) -0.006(6) -0.018(5) -0.036(7)
C15 0.085(7) 0.116(9) 0.065(6) 0.014(6) 0.007(6) 0.007(7)
C16 0.056(6) 0.187(15) 0.063(6) 0.020(8) 0.006(5) 0.006(8)
C17 0.067(7) 0.158(13) 0.066(6) 0.002(7) 0.009(5) 0.027(8)
C18 0.084(7) 0.115(10) 0.092(8) -0.027(7) 0.018(6) 0.004(7)
C19 0.063(6) 0.111(9) 0.075(6) -0.020(6) 0.008(5) -0.003(6)
C20 0.064(6) 0.078(6) 0.049(5) 0.007(4) -0.003(4) -0.006(5)
C21 0.070(6) 0.087(8) 0.083(7) 0.005(6) -0.005(5) -0.020(6)
C22 0.096(8) 0.071(7) 0.061(6) 0.005(5) -0.004(6) -0.019(6)
C23 0.142(13) 0.104(11) 0.132(13) -0.014(10) 0.028(10) -0.070(10)
C24 0.051(5) 0.101(8) 0.052(5) 0.012(5) -0.004(4) -0.003(5)
C25 0.081(7) 0.072(7) 0.098(7) -0.030(6) 0.026(6) -0.007(6)
C26 0.108(9) 0.113(10) 0.098(8) -0.027(8) 0.018(7) 0.002(9)
C27 0.132(11) 0.065(7) 0.083(7) -0.010(6) -0.007(7) 0.030(8)
C28 0.129(11) 0.058(7) 0.103(8) -0.005(6) -0.012(8) -0.016(7)
C29 0.093(7) 0.058(6) 0.078(6) -0.001(5) 0.006(5) -0.008(5)
C30 0.063(5) 0.057(5) 0.056(5) 0.003(4) -0.004(4) 0.002(4)
C31 0.069(5) 0.047(5) 0.047(4) 0.007(4) -0.009(4) 0.004(4)
C32 0.056(5) 0.068(6) 0.061(5) -0.008(4) 0.003(4) 0.000(4)
C33 0.070(6) 0.060(5) 0.051(5) -0.005(4) -0.008(4) 0.006(5)
C34 0.076(7) 0.084(7) 0.068(6) -0.022(5) -0.011(5) 0.007(6)
C35 0.063(5) 0.072(6) 0.063(5) -0.001(5) 0.004(4) -0.007(5)
C36 0.067(6) 0.084(7) 0.074(6) -0.022(5) 0.009(5) -0.013(5)
C37 0.076(6) 0.106(8) 0.056(5) -0.023(6) -0.012(5) 0.004(6)
C38 0.098(8) 0.111(9) 0.064(6) -0.025(6) -0.039(6) 0.016(7)
C39 0.080(7) 0.081(7) 0.069(6) -0.017(5) -0.012(5) 0.017(6)
C40 0.059(5) 0.062(5) 0.047(4) -0.003(4) 0.002(4) -0.012(4)
C41 0.051(4) 0.057(5) 0.046(4) 0.008(4) 0.002(4) -0.011(4)
C42 0.061(5) 0.066(6) 0.060(5) 0.003(4) -0.010(4) 0.005(5)
C43 0.071(6) 0.054(5) 0.065(5) 0.002(4) 0.007(5) -0.004(5)
C44 0.093(8) 0.070(7) 0.083(7) -0.018(6) -0.015(6) 0.024(6)

loop_
_atom_type_symbol
_atom_type_description
_atom_type_scat_dispersion_real
_atom_type_scat_dispersion_imag
_atom_type_scat_source
C C 0.0181 0.0091 'International Tables Vol C Tables 4.2.6.8 and 6.1.1.4'
H H 0.0000 0.0000 'International Tables Vol C Tables 4.2.6.8 and 6.1.1.4'
N N 0.0311 0.0180 'International Tables Vol C Tables 4.2.6.8 and 6.1.1.4'
O O 0.0492 0.0322 'International Tables Vol C Tables 4.2.6.8 and 6.1.1.4'
Tb Tb -9.1472 9.1891 'International Tables Vol C Tables 4.2.6.8 and 6.1.1.4'
F F 0.0727 0.0534 'International Tables Vol C Tables 4.2.6.8 and 6.1.1.4'

loop_
_geom_angle_atom_site_label_1
_geom_angle_atom_site_label_2
_geom_angle_atom_site_label_3
_geom_angle
_geom_angle_site_symmetry_1
_geom_angle_site_symmetry_3
_geom_angle_publ_flag
O7 Tb1 O9 130.4(2) . . ?
O7 Tb1 N00E 128.9(2) . . ?
O7 Tb1 N00H 76.8(2) . . ?
O8 Tb1 O7 71.9(2) . . ?
O8 Tb1 O9 74.7(2) . . ?
O8 Tb1 O11 145.0(2) . . ?
O8 Tb1 N00E 78.74(19) . . ?
O8 Tb1 N00H 91.7(2) . . ?
O9 Tb1 N00E 77.2(2) . . ?
O9 Tb1 N00H 139.9(2) . . ?
O10 Tb1 O7 75.3(2) . . ?
O10 Tb1 O8 94.3(2) . . ?
O10 Tb1 O9 71.8(2) . . ?
O10 Tb1 O11 81.2(2) . . ?
O10 Tb1 O12 93.4(2) . . ?
O10 Tb1 N00E 148.9(2) . . ?
O10 Tb1 N00H 148.0(2) . . ?
O11 Tb1 O7 73.4(2) . . ?
O11 Tb1 O9 134.3(2) . . ?
O11 Tb1 N00E 121.3(2) . . ?
O11 Tb1 N00H 76.0(2) . . ?
O12 Tb1 O7 144.59(19) . . ?
O12 Tb1 O8 143.23(18) . . ?
O12 Tb1 O9 73.8(2) . . ?
O12 Tb1 O11 71.77(19) . . ?
O12 Tb1 N00E 76.24(19) . . ?
O12 Tb1 N00H 100.4(2) . . ?
N00H Tb1 N00E 63.1(2) . . ?
C77 O7 Tb1 134.2(6) . . ?
C75 O8 Tb1 137.6(6) . . ?
C67 O9 Tb1 133.1(6) . . ?
C65 O10 Tb1 140.6(6) . . ?
C87 O11 Tb1 131.3(5) . . ?
C85 O12 Tb1 136.6(5) . . ?
C45 N00E Tb1 121.8(6) . . ?
C45 N00E C55 117.5(7) . . ?
C55 N00E Tb1 120.7(5) . . ?
C54 N00H Tb1 120.5(6) . . ?
C54 N00H C58 117.4(7) . . ?
C58 N00H Tb1 122.1(5) . . ?
C56 N00N C49 116.7(9) . . ?
C57 N00X C50 114.4(9) . . ?
N00E C45 H45 118.1 . . ?
N00E C45 C46 123.7(9) . . ?
C46 C45 H45 118.1 . . ?
C45 C46 H46 120.6 . . ?
C47 C46 C45 118.7(8) . . ?
C47 C46 H46 120.6 . . ?
C46 C47 H47 120.4 . . ?
C46 C47 C48 119.2(8) . . ?
C48 C47 H47 120.4 . . ?
C47 C48 C49 121.9(8) . . ?
C55 C48 C47 118.1(8) . . ?
C55 C48 C49 120.0(8) . . ?
N00N C49 C48 118.1(8) . . ?
N00N C49 C50 121.0(9) . . ?
C50 C49 C48 121.0(8) . . ?
N00X C50 C49 123.0(9) . . ?
N00X C50 C51 117.7(8) . . ?
C49 C50 C51 119.3(8) . . ?
C52 C51 C50 122.1(8) . . ?
C52 C51 C58 118.2(8) . . ?
C58 C51 C50 119.7(8) . . ?
C51 C52 H52 120.2 . . ?
C53 C52 C51 119.7(9) . . ?
C53 C52 H52 120.2 . . ?
C52 C53 H53 120.7 . . ?
C52 C53 C54 118.6(9) . . ?
C54 C53 H53 120.7 . . ?
N00H C54 C53 122.9(9) . . ?
N00H C54 H54 118.5 . . ?
C53 C54 H54 118.5 . . ?
N00E C55 C48 122.7(7) . . ?
N00E C55 C58 117.3(7) . . ?
C48 C55 C58 120.0(8) . . ?
N00N C56 H56 119.2 . . ?
N00N C56 C57 121.6(10) . . ?
C57 C56 H56 119.2 . . ?
N00X C57 C56 123.3(10) . . ?
N00X C57 H57 118.3 . . ?
C56 C57 H57 118.3 . . ?
N00H C58 C51 123.2(7) . . ?
N00H C58 C55 116.7(7) . . ?
C51 C58 C55 120.1(8) . . ?
C60 C59 H59 120.3 . . ?
C64 C59 H59 120.3 . . ?
C64 C59 C60 119.3(14) . . ?
C59 C60 H60 120.0 . . ?
C61 C60 C59 120.0(16) . . ?
C61 C60 H60 120.0 . . ?
C60 C61 H61 119.2 . . ?
C62 C61 C60 121.6(16) . . ?
C62 C61 H61 119.2 . . ?
C61 C62 H62 120.3 . . ?
C61 C62 C63 119.4(13) . . ?
C63 C62 H62 120.3 . . ?
C62 C63 H63 121.4 . . ?
C64 C63 C62 117.2(12) . . ?
C64 C63 H63 121.4 . . ?
C59 C64 C63 122.2(11) . . ?
C59 C64 C65 115.7(10) . . ?
C63 C64 C65 122.0(11) . . ?
O10 C65 C64 117.6(9) . . ?
O10 C65 C66 121.2(10) . . ?
C66 C65 C64 121.1(9) . . ?
C65 C66 H66 118.9 . . ?
C67 C66 C65 122.2(9) . . ?
C67 C66 H66 118.9 . . ?
O9 C67 C66 129.0(9) . . ?
O9 C67 C68 111.5(9) . . ?
C66 C67 C68 119.5(9) . . ?
F10 C68 C67 112.9(9) . . ?
F11 C68 F10 104.7(9) . . ?
F11 C68 C67 112.0(9) . . ?
F12 C68 F10 107.0(10) . . ?
F12 C68 F11 106.8(10) . . ?
F12 C68 C67 112.9(9) . . ?
C70 C69 H69 120.2 . . ?
C70 C69 C74 119.7(9) . . ?
C74 C69 H69 120.2 . . ?
C69 C70 H70 119.5 . . ?
C71 C70 C69 120.9(10) . . ?
C71 C70 H70 119.5 . . ?
C70 C71 H71 119.7 . . ?
C70 C71 C72 120.6(10) . . ?
C72 C71 H71 119.7 . . ?
C71 C72 H72 120.6 . . ?
C73 C72 C71 118.8(10) . . ?
C73 C72 H72 120.6 . . ?
C72 C73 H73 119.0 . . ?
C72 C73 C74 121.9(9) . . ?
C74 C73 H73 119.0 . . ?
C69 C74 C75 122.4(9) . . ?
C73 C74 C69 118.0(8) . . ?
C73 C74 C75 119.6(8) . . ?
O8 C75 C74 116.9(8) . . ?
O8 C75 C76 123.4(8) . . ?
C76 C75 C74 119.7(8) . . ?
C75 C76 H76 118.7 . . ?
C77 C76 C75 122.7(9) . . ?
C77 C76 H76 118.7 . . ?
O7 C77 C76 127.7(9) . . ?
O7 C77 C78 113.9(9) . . ?
C76 C77 C78 118.4(9) . . ?
F13 C78 C77 114.1(9) . . ?
F14 C78 F13 105.0(10) . . ?
F14 C78 F15 107.2(10) . . ?
F14 C78 C77 113.0(10) . . ?
F15 C78 F13 104.5(10) . . ?
F15 C78 C77 112.3(9) . . ?
C80 C79 H79 118.9 . . ?
C80 C79 C84 122.2(9) . . ?
C84 C79 H79 118.9 . . ?
C79 C80 H80 120.0 . . ?
C79 C80 C81 120.0(10) . . ?
C81 C80 H80 120.0 . . ?
C80 C81 H81 121.2 . . ?
C82 C81 C80 117.6(10) . . ?
C82 C81 H81 121.2 . . ?
C81 C82 H82 119.0 . . ?
C81 C82 C83 122.1(10) . . ?
C83 C82 H82 119.0 . . ?
C82 C83 H83 119.8 . . ?
C82 C83 C84 120.5(9) . . ?
C84 C83 H83 119.8 . . ?
C79 C84 C83 117.6(9) . . ?
C79 C84 C85 119.1(8) . . ?
C83 C84 C85 123.2(8) . . ?
O12 C85 C84 117.5(7) . . ?
O12 C85 C86 120.5(8) . . ?
C86 C85 C84 122.0(8) . . ?
C85 C86 H86 118.3 . . ?
C87 C86 C85 123.4(8) . . ?
C87 C86 H86 118.3 . . ?
O11 C87 C86 129.3(8) . . ?
O11 C87 C88 112.7(8) . . ?
C86 C87 C88 118.0(9) . . ?
F16 C88 F17 106.3(10) . . ?
F16 C88 F18 105.9(10) . . ?
F16 C88 C87 111.5(9) . . ?
F17 C88 F18 106.4(10) . . ?
F17 C88 C87 114.8(9) . . ?
F18 C88 C87 111.3(8) . . ?
O1 Tb2 O2 70.8(2) . . ?
O1 Tb2 O3 144.3(2) . . ?
O1 Tb2 O4 144.0(2) . . ?
O1 Tb2 O5 74.0(3) . . ?
O1 Tb2 N00P 71.7(2) . . ?
O1 Tb2 N00R 93.1(3) . . ?
O2 Tb2 N00P 121.1(2) . . ?
O2 Tb2 N00R 75.0(2) . . ?
O3 Tb2 O2 144.7(2) . . ?
O3 Tb2 O4 71.6(2) . . ?
O3 Tb2 N00P 81.0(2) . . ?
O3 Tb2 N00R 94.9(2) . . ?
O4 Tb2 O2 73.2(2) . . ?
O4 Tb2 N00P 128.8(2) . . ?
O4 Tb2 N00R 76.5(2) . . ?
O5 Tb2 O2 131.7(2) . . ?
O5 Tb2 O3 77.4(2) . . ?
O5 Tb2 O4 134.5(2) . . ?
O5 Tb2 N00P 75.9(2) . . ?
O5 Tb2 N00R 139.4(2) . . ?
O6 Tb2 O1 102.2(2) . . ?
O6 Tb2 O2 83.9(2) . . ?
O6 Tb2 O3 88.8(2) . . ?
O6 Tb2 O4 74.7(2) . . ?
O6 Tb2 O5 72.3(2) . . ?
O6 Tb2 N00P 147.9(2) . . ?
O6 Tb2 N00R 148.2(2) . . ?
N00R Tb2 N00P 63.5(2) . . ?
C22 O1 Tb2 135.3(7) . . ?
C20 O2 Tb2 138.8(6) . . ?
C33 O3 Tb2 130.3(5) . . ?
C31 O4 Tb2 134.0(5) . . ?
C43 O5 Tb2 134.6(6) . . ?
C41 O6 Tb2 138.6(5) . . ?
C10 N00P Tb2 123.8(6) . . ?
C10 N00P C11 116.2(8) . . ?
C11 N00P Tb2 117.8(6) . . ?
C1 N00R Tb2 120.6(5) . . ?
C1 N00R C12 119.3(8) . . ?
C12 N00R Tb2 119.1(6) . . ?
C13 N01F C4 115.2(10) . . ?
C6 N014 C14 113.7(10) . . ?
N00R C1 H1 118.8 . . ?
N00R C1 C2 122.3(9) . . ?
C2 C1 H1 118.8 . . ?
C1 C2 H2 120.3 . . ?
C1 C2 C3 119.5(10) . . ?
C3 C2 H2 120.3 . . ?
C2 C3 H3 120.3 . . ?
C5 C3 C2 119.3(9) . . ?
C5 C3 H3 120.3 . . ?
N01F C4 C5 116.7(9) . . ?
N01F C4 C6 122.6(9) . . ?
C6 C4 C5 120.7(8) . . ?
C3 C5 C4 122.7(9) . . ?
C3 C5 C12 117.4(9) . . ?
C12 C5 C4 119.6(9) . . ?
N014 C6 C4 123.3(9) . . ?
N014 C6 C7 116.6(10) . . ?
C4 C6 C7 120.0(8) . . ?
C8 C7 C6 123.4(9) . . ?
C8 C7 C11 116.0(10) . . ?
C11 C7 C6 120.1(9) . . ?
C7 C8 H8 119.4 . . ?
C7 C8 C9 121.1(9) . . ?
C9 C8 H8 119.4 . . ?
C8 C9 H9 121.6 . . ?
C10 C9 C8 116.8(9) . . ?
C10 C9 H9 121.6 . . ?
N00P C10 C9 125.7(9) . . ?
N00P C10 H10 117.1 . . ?
C9 C10 H10 117.1 . . ?
N00P C11 C7 123.9(9) . . ?
N00P C11 C12 116.2(8) . . ?
C7 C11 C12 119.8(9) . . ?
N00R C12 C5 122.0(9) . . ?
N00R C12 C11 118.2(8) . . ?
C5 C12 C11 119.7(8) . . ?
N01F C13 H13 119.2 . . ?
N01F C13 C14 121.6(11) . . ?
C14 C13 H13 119.2 . . ?
N014 C14 C13 123.5(10) . . ?
N014 C14 H14 118.3 . . ?
C13 C14 H14 118.3 . . ?
C16 C15 H15 119.8 . . ?
C24 C15 H15 119.8 . . ?
C24 C15 C16 120.4(12) . . ?
C15 C16 H16 119.5 . . ?
C17 C16 C15 121.0(11) . . ?
C17 C16 H16 119.5 . . ?
C16 C17 H17 120.6 . . ?
C16 C17 C18 118.8(12) . . ?
C18 C17 H17 120.6 . . ?
C17 C18 H18 120.1 . . ?
C17 C18 C19 119.9(13) . . ?
C19 C18 H18 120.1 . . ?
C18 C19 H19 118.7 . . ?
C24 C19 C18 122.6(10) . . ?
C24 C19 H19 118.7 . . ?
O2 C20 C21 122.5(9) . . ?
O2 C20 C24 116.5(9) . . ?
C21 C20 C24 120.8(9) . . ?
C20 C21 H21 119.2 . . ?
C22 C21 C20 121.6(10) . . ?
C22 C21 H21 119.2 . . ?
O1 C22 C21 129.4(10) . . ?
O1 C22 C23 110.4(11) . . ?
C21 C22 C23 120.1(12) . . ?
F1 C23 C22 111.8(14) . . ?
F2 C23 F1 105.7(12) . . ?
F2 C23 F3 109.0(15) . . ?
F2 C23 C22 113.7(14) . . ?
F3 C23 F1 102.7(14) . . ?
F3 C23 C22 113.2(12) . . ?
C15 C24 C20 123.0(10) . . ?
C19 C24 C15 117.4(11) . . ?
C19 C24 C20 119.6(8) . . ?
C26 C25 H25 119.0 . . ?
C30 C25 H25 119.0 . . ?
C30 C25 C26 122.0(11) . . ?
C25 C26 H26 120.2 . . ?
C25 C26 C27 119.6(11) . . ?
C27 C26 H26 120.2 . . ?
C26 C27 H27 120.9 . . ?
C28 C27 C26 118.2(11) . . ?
C28 C27 H27 120.9 . . ?
C27 C28 H28 119.3 . . ?
C27 C28 C29 121.5(12) . . ?
C29 C28 H28 119.3 . . ?
C28 C29 H29 120.2 . . ?
C30 C29 C28 119.7(11) . . ?
C30 C29 H29 120.2 . . ?
C25 C30 C29 118.9(9) . . ?
C25 C30 C31 118.7(8) . . ?
C29 C30 C31 122.3(8) . . ?
O4 C31 C30 116.5(8) . . ?
O4 C31 C32 122.3(8) . . ?
C32 C31 C30 121.2(8) . . ?
C31 C32 H32 118.6 . . ?
C33 C32 C31 122.8(9) . . ?
C33 C32 H32 118.6 . . ?
O3 C33 C32 128.9(9) . . ?
O3 C33 C34 112.5(7) . . ?
C32 C33 C34 118.6(9) . . ?
F4 C34 F5 105.9(9) . . ?
F4 C34 F6 107.2(8) . . ?
F4 C34 C33 111.9(9) . . ?
F5 C34 C33 113.7(8) . . ?
F6 C34 F5 106.0(9) . . ?
F6 C34 C33 111.7(8) . . ?
C36 C35 H35 120.0 . . ?
C40 C35 H35 120.0 . . ?
C40 C35 C36 120.0(9) . . ?
C35 C36 H36 120.5 . . ?
C37 C36 C35 118.9(10) . . ?
C37 C36 H36 120.5 . . ?
C36 C37 H37 119.3 . . ?
C38 C37 C36 121.4(9) . . ?
C38 C37 H37 119.3 . . ?
C37 C38 H38 119.8 . . ?
C37 C38 C39 120.3(10) . . ?
C39 C38 H38 119.8 . . ?
C38 C39 H39 120.4 . . ?
C38 C39 C40 119.3(10) . . ?
C40 C39 H39 120.4 . . ?
C35 C40 C39 120.0(8) . . ?
C35 C40 C41 118.2(8) . . ?
C39 C40 C41 121.7(8) . . ?
O6 C41 C40 115.8(7) . . ?
O6 C41 C42 122.5(7) . . ?
C42 C41 C40 121.5(7) . . ?
C41 C42 H42 118.7 . . ?
C43 C42 C41 122.5(8) . . ?
C43 C42 H42 118.7 . . ?
O5 C43 C42 128.9(9) . . ?
O5 C43 C44 112.5(8) . . ?
C42 C43 C44 118.5(9) . . ?
F7 C44 F8 101.7(13) . . ?
F7 C44 C43 116.4(9) . . ?
F8 C44 C43 112.6(11) . . ?
F9 C44 F7 110.1(12) . . ?
F9 C44 F8 96.7(12) . . ?
F9 C44 C43 116.6(11) . . ?

loop_
_geom_bond_atom_site_label_1
_geom_bond_atom_site_label_2
_geom_bond_distance
_geom_bond_site_symmetry_2
_geom_bond_publ_flag
Tb1 O7 2.342(6) . ?
Tb1 O8 2.332(5) . ?
Tb1 O9 2.353(6) . ?
Tb1 O10 2.309(6) . ?
Tb1 O11 2.335(5) . ?
Tb1 O12 2.330(5) . ?
Tb1 N00E 2.582(6) . ?
Tb1 N00H 2.559(7) . ?
F10 C68 1.323(11) . ?
F11 C68 1.301(12) . ?
F12 C68 1.293(13) . ?
F13 C78 1.319(12) . ?
F14 C78 1.272(13) . ?
F15 C78 1.317(12) . ?
F16 C88 1.291(13) . ?
F17 C88 1.306(12) . ?
F18 C88 1.315(12) . ?
O7 C77 1.262(11) . ?
O8 C75 1.269(10) . ?
O9 C67 1.270(11) . ?
O10 C65 1.257(11) . ?
O11 C87 1.258(10) . ?
O12 C85 1.270(9) . ?
N00E C45 1.328(10) . ?
N00E C55 1.351(10) . ?
N00H C54 1.336(10) . ?
N00H C58 1.344(10) . ?
N00N C49 1.349(11) . ?
N00N C56 1.306(13) . ?
N00X C50 1.349(11) . ?
N00X C57 1.318(12) . ?
C45 H45 0.9300 . ?
C45 C46 1.392(12) . ?
C46 H46 0.9300 . ?
C46 C47 1.357(12) . ?
C47 H47 0.9300 . ?
C47 C48 1.409(12) . ?
C48 C49 1.457(12) . ?
C48 C55 1.386(11) . ?
C49 C50 1.390(12) . ?
C50 C51 1.470(12) . ?
C51 C52 1.377(12) . ?
C51 C58 1.402(11) . ?
C52 H52 0.9300 . ?
C52 C53 1.371(13) . ?
C53 H53 0.9300 . ?
C53 C54 1.405(12) . ?
C54 H54 0.9300 . ?
C55 C58 1.465(10) . ?
C56 H56 0.9300 . ?
C56 C57 1.410(15) . ?
C57 H57 0.9300 . ?
C59 H59 0.9300 . ?
C59 C60 1.409(17) . ?
C59 C64 1.334(16) . ?
C60 H60 0.9300 . ?
C60 C61 1.350(19) . ?
C61 H61 0.9300 . ?
C61 C62 1.344(18) . ?
C62 H62 0.9300 . ?
C62 C63 1.442(16) . ?
C63 H63 0.9300 . ?
C63 C64 1.385(14) . ?
C64 C65 1.496(14) . ?
C65 C66 1.410(13) . ?
C66 H66 0.9300 . ?
C66 C67 1.389(13) . ?
C67 C68 1.520(13) . ?
C69 H69 0.9300 . ?
C69 C70 1.374(13) . ?
C69 C74 1.398(12) . ?
C70 H70 0.9300 . ?
C70 C71 1.334(14) . ?
C71 H71 0.9300 . ?
C71 C72 1.396(14) . ?
C72 H72 0.9300 . ?
C72 C73 1.351(13) . ?
C73 H73 0.9300 . ?
C73 C74 1.380(12) . ?
C74 C75 1.476(12) . ?
C75 C76 1.415(12) . ?
C76 H76 0.9300 . ?
C76 C77 1.364(13) . ?
C77 C78 1.513(13) . ?
C79 H79 0.9300 . ?
C79 C80 1.360(13) . ?
C79 C84 1.371(11) . ?
C80 H80 0.9300 . ?
C80 C81 1.398(15) . ?
C81 H81 0.9300 . ?
C81 C82 1.362(15) . ?
C82 H82 0.9300 . ?
C82 C83 1.367(14) . ?
C83 H83 0.9300 . ?
C83 C84 1.382(12) . ?
C84 C85 1.475(12) . ?
C85 C86 1.421(11) . ?
C86 H86 0.9300 . ?
C86 C87 1.355(12) . ?
C87 C88 1.525(12) . ?
Tb2 O1 2.316(7) . ?
Tb2 O2 2.368(6) . ?
Tb2 O3 2.338(6) . ?
Tb2 O4 2.349(6) . ?
Tb2 O5 2.320(6) . ?
Tb2 O6 2.302(5) . ?
Tb2 N00P 2.585(7) . ?
Tb2 N00R 2.552(7) . ?
F1 C23 1.365(17) . ?
F2 C23 1.278(19) . ?
F3 C23 1.285(16) . ?
F4 C34 1.317(12) . ?
F5 C34 1.334(11) . ?
F6 C34 1.329(11) . ?
F7 C44 1.249(12) . ?
F8 C44 1.271(15) . ?
F9 C44 1.207(13) . ?
O1 C22 1.246(12) . ?
O2 C20 1.251(10) . ?
O3 C33 1.265(10) . ?
O4 C31 1.262(10) . ?
O5 C43 1.249(10) . ?
O6 C41 1.280(9) . ?
N00P C10 1.322(11) . ?
N00P C11 1.396(11) . ?
N00R C1 1.343(11) . ?
N00R C12 1.374(11) . ?
N01F C4 1.346(11) . ?
N01F C13 1.322(13) . ?
N014 C6 1.326(11) . ?
N014 C14 1.350(13) . ?
C1 H1 0.9300 . ?
C1 C2 1.369(13) . ?
C2 H2 0.9300 . ?
C2 C3 1.425(14) . ?
C3 H3 0.9300 . ?
C3 C5 1.395(13) . ?
C4 C5 1.448(13) . ?
C4 C6 1.381(13) . ?
C5 C12 1.422(12) . ?
C6 C7 1.448(13) . ?
C7 C8 1.401(14) . ?
C7 C11 1.415(12) . ?
C8 H8 0.9300 . ?
C8 C9 1.414(14) . ?
C9 H9 0.9300 . ?
C9 C10 1.392(12) . ?
C10 H10 0.9300 . ?
C11 C12 1.437(12) . ?
C13 H13 0.9300 . ?
C13 C14 1.398(16) . ?
C14 H14 0.9300 . ?
C15 H15 0.9300 . ?
C15 C16 1.405(16) . ?
C15 C24 1.388(13) . ?
C16 H16 0.9300 . ?
C16 C17 1.373(17) . ?
C17 H17 0.9300 . ?
C17 C18 1.381(15) . ?
C18 H18 0.9300 . ?
C18 C19 1.384(14) . ?
C19 H19 0.9300 . ?
C19 C24 1.375(14) . ?
C20 C21 1.406(13) . ?
C20 C24 1.492(13) . ?
C21 H21 0.9300 . ?
C21 C22 1.364(14) . ?
C22 C23 1.530(16) . ?
C25 H25 0.9300 . ?
C25 C26 1.362(14) . ?
C25 C30 1.355(12) . ?
C26 H26 0.9300 . ?
C26 C27 1.417(17) . ?
C27 H27 0.9300 . ?
C27 C28 1.325(16) . ?
C28 H28 0.9300 . ?
C28 C29 1.417(14) . ?
C29 H29 0.9300 . ?
C29 C30 1.360(12) . ?
C30 C31 1.492(11) . ?
C31 C32 1.422(11) . ?
C32 H32 0.9300 . ?
C32 C33 1.347(11) . ?
C33 C34 1.537(13) . ?
C35 H35 0.9300 . ?
C35 C36 1.402(12) . ?
C35 C40 1.369(12) . ?
C36 H36 0.9300 . ?
C36 C37 1.368(14) . ?
C37 H37 0.9300 . ?
C37 C38 1.353(14) . ?
C38 H38 0.9300 . ?
C38 C39 1.385(12) . ?
C39 H39 0.9300 . ?
C39 C40 1.391(12) . ?
C40 C41 1.507(11) . ?
C41 C42 1.401(12) . ?
C42 H42 0.9300 . ?
C42 C43 1.357(12) . ?
C43 C44 1.505(13) . ?
